data_7128009
loop_
_publ_author_name
'Qiao, Lei'
'Chen, Dandan'
'Zhu, Jun'
'Mu\~noz-Castro, Alvaro'
'Sun, Zhong-Ming'

_publ_section_title
;
 [Bi<sub>6</sub>Mo<sub>3</sub>(CO)<sub>9</sub>]<sup>4-</sup>: a multiple
 local \s-aromatic cluster containing a distorted Bi<sub>6</sub>
 triangular prism.
;
_journal_issue 30
_journal_name_full 'Chemical communications (Cambridge, England)'
_journal_page_first 3656
_journal_page_last 3659
_journal_paper_doi 10.1039/d1cc00734c
_journal_volume 57
_journal_year 2021
_chemical_formula_moiety '2(Bi3 C6 Mo2 O6), 6(C18 H36 K N2 O6)'
_chemical_formula_sum 'C120 H216 Bi6 K6 Mo4 N12 O48'
_chemical_formula_weight 4467.28
_space_group_crystal_system monoclinic
_space_group_IT_number 14
_space_group_name_Hall '-P 2ybc'
_space_group_name_H-M_alt 'P 1 21/c 1'
_atom_sites_solution_hydrogens geom
_atom_sites_solution_primary iterative
_audit_creation_date 2021-01-06
_audit_creation_method
;
Olex2 1.3-beta
(compiled 2020.07.31 svn.rc2a77460 for OlexSys, GUI svn.r6145)
;
_audit_update_record
;
2021-01-11 deposited with the CCDC.	2021-03-08 downloaded from the CCDC.
;
_cell_angle_alpha 90
_cell_angle_beta 105.1840(10)
_cell_angle_gamma 90
_cell_formula_units_Z 2
_cell_length_a 20.46390(10)
_cell_length_b 14.44110(10)
_cell_length_c 27.5222(2)
_cell_measurement_reflns_used 23906
_cell_measurement_temperature 100.00(10)
_cell_measurement_theta_max 76.0460
_cell_measurement_theta_min 4.3470
_cell_volume 7849.45(10)
_computing_cell_refinement 'CrysAlisPro 1.171.40.84a (Rigaku OD, 2020)'
_computing_data_collection 'CrysAlisPro 1.171.40.84a (Rigaku OD, 2020)'
_computing_data_reduction 'CrysAlisPro 1.171.40.84a (Rigaku OD, 2020)'
_computing_molecular_graphics 'Olex2 1.3-beta (Dolomanov et al., 2009)'
_computing_publication_material 'Olex2 1.3-beta (Dolomanov et al., 2009)'
_computing_structure_refinement 'olex2.refine 1.3-beta (Bourhis et al., 2015)'
_computing_structure_solution 'olex2.solve 1.3-beta (Bourhis et al., 2015)'
_diffrn_ambient_environment N~2~
_diffrn_ambient_temperature 100.00(10)
_diffrn_detector 'Hybrid Pixel Array Detector'
_diffrn_detector_area_resol_mean 10.0000
_diffrn_measured_fraction_theta_full 0.989
_diffrn_measured_fraction_theta_max 0.944
_diffrn_measurement_details
;
List of Runs (angles in degrees, time in seconds):

  # Type    Start    End  Width  t~exp~   \w     \q     \k     \f   Frames
#--------------------------------------------------------------------------
  1  \w    -30.00  39.00   0.50    0.50    --    0.00  82.00  30.00  138
  2  \w    -39.00  33.00   0.50    0.50    --    0.00 -82.00  90.00  144
  3  \w     95.00 177.00   0.50    0.98    --  101.60  82.00 150.00  164
  4  \w     15.00 124.00   0.50    0.98    --  101.60 -57.00-150.00  218
  5  \w     73.00 191.00   0.50    0.98    --  101.60  19.00  90.00  236
  6  \w     12.00 132.00   0.50    0.98    --  101.60 -77.00-150.00  240
;
_diffrn_measurement_device 'four-circle diffractometer'
_diffrn_orient_matrix_type 'CrysAlisPro convention (1999,Acta A55,543-557)'
_diffrn_orient_matrix_UB_11 -0.0009158000
_diffrn_orient_matrix_UB_12 -0.0218922000
_diffrn_orient_matrix_UB_13 -0.0549826000
_diffrn_orient_matrix_UB_21 -0.0763025000
_diffrn_orient_matrix_UB_22 -0.0213629000
_diffrn_orient_matrix_UB_23 -0.0118567000
_diffrn_orient_matrix_UB_31 -0.0161485000
_diffrn_orient_matrix_UB_32 0.1021751000
_diffrn_orient_matrix_UB_33 -0.0142220000
_diffrn_radiation_probe x-ray
_diffrn_radiation_type 'Cu K\a'
_diffrn_radiation_wavelength 1.54184
_diffrn_reflns_av_R_equivalents 0.0320
_diffrn_reflns_av_unetI/netI 0.0425
_diffrn_reflns_Laue_measured_fraction_full 0.989
_diffrn_reflns_Laue_measured_fraction_max 0.944
_diffrn_reflns_limit_h_max 25
_diffrn_reflns_limit_h_min -13
_diffrn_reflns_limit_k_max 17
_diffrn_reflns_limit_k_min -14
_diffrn_reflns_limit_l_max 33
_diffrn_reflns_limit_l_min -34
_diffrn_reflns_number 33908
_diffrn_reflns_point_group_measured_fraction_full 0.989
_diffrn_reflns_point_group_measured_fraction_max 0.944
_diffrn_reflns_theta_full 67.684
_diffrn_reflns_theta_max 76.412
_diffrn_reflns_theta_min 4.371
_diffrn_source 'Rotating-anode X-ray tube (dual wavelength)'
_diffrn_source_type 'Rigaku (Cu) X-ray DW Source'
_exptl_absorpt_coefficient_mu 17.535
_exptl_absorpt_correction_T_max 1.00000
_exptl_absorpt_correction_T_min 0.28815
_exptl_absorpt_process_details
;
CrysAlisPro 1.171.40.84a (Rigaku Oxford Diffraction, 2020)
Empirical absorption correction using spherical harmonics,
implemented in SCALE3 ABSPACK scaling algorithm.
;
_exptl_crystal_colour 'metallic grayish black'
_exptl_crystal_density_diffrn 1.890
_exptl_crystal_description needle
_exptl_crystal_F_000 4368
_refine_diff_density_max 1.290
_refine_diff_density_min -1.832
_refine_diff_density_rms 0.156
_refine_ls_extinction_method none
_refine_ls_goodness_of_fit_ref 1.056
_refine_ls_hydrogen_treatment constr
_refine_ls_matrix_type full
_refine_ls_number_parameters 883
_refine_ls_number_reflns 15571
_refine_ls_number_restraints 0
_refine_ls_restrained_S_all 1.056
_refine_ls_R_factor_all 0.0363
_refine_ls_R_factor_gt 0.0321
_refine_ls_shift/su_max 0.002
_refine_ls_shift/su_mean 0.000
_refine_ls_structure_factor_coef Fsqd
_refine_ls_weighting_details
;
 w=1/[\s^2^(Fo^2^)+(0.0453P)^2^+9.8002P]
 where P=(Fo^2^+2Fc^2^)/3
;
_refine_ls_weighting_scheme calc
_refine_ls_wR_factor_gt 0.0838
_refine_ls_wR_factor_ref 0.0860
_reflns_Friedel_coverage 0.000
_reflns_number_gt 14133
_reflns_number_total 15571
_reflns_threshold_expression 'I > 2\s(I)'
_cod_data_source_file d1cc00734c2.cif
_cod_data_source_block ql
_cod_depositor_comments 'Adding full bibliography for 7128008--7128009.cif.'
_cod_original_cell_volume 7849.45(9)
_cod_database_code 7128009
_shelxl_version_number 2013-2
_shelx_space_group_comment
;
The symmetry employed for this shelxl refinement is uniquely defined
by the following loop, which should always be used as a source of
symmetry information in preference to the above space-group names.
They are only intended as comments.
;
_reflns_odcompleteness_completeness 98.75
_reflns_odcompleteness_iscentric 1
_reflns_odcompleteness_theta 66.97
_olex2_refinement_description
;
1. Fixed Uiso
 At 1.2 times of:
  All C(H,H) groups
2.a Secondary CH2 refined with riding coordinates:
 C30(H30a,H30b), C32(H32a,H32b), C47(H47a,H47b), C29(H29a,H29b), C46(H46a,
 H46b), C19(H19a,H19b), C53(H53a,H53b), C20(H20a,H20b), C16(H16a,H16b),
 C36(H36a,H36b), C45(H45a,H45b), C11(H11a,H11b), C52(H52a,H52b), C21(H21a,H21b),
  C13(H13a,H13b), C50(H50a,H50b), C39(H39a,H39b), C35(H35a,H35b), C8(H8a,H8b),
 C49(H49a,H49b), C31(H31a,H31b), C15(H15a,H15b), C33(H33a,H33b), C5(H5a,H5b),
 C17(H17a,H17b), C51(H51a,H51b), C54(H54a,H54b), C38(H38a,H38b), C34(H34a,H34b),
  C48(H48a,H48b), C6(H6a,H6b), C10(H10a,H10b), C18(H18a,H18b), C22(H22a,H22b),
 C26(H26a,H26b), C25(H25a,H25b), C12(H12a,H12b), C4(H4a,H4b), C9(H9a,H9b),
 C37(H37a,H37b), C7(H7a,H7b), C28(H28a,H28b), C3(H3a,H3b), C14(H14a,H14b),
 C40(H40a,H40b), C24(H24a,H24b), C44(H44a,H44b), C27(H27a,H27b), C23(H23a,H23b),
  C2(H2a,H2b), C1(H1a,H1b), C42(H42a,H42b), C43(H43a,H43b), C41(H41a,H41b)
;
_olex2_submission_special_instructions 'No special instructions were received'
_oxdiff_exptl_absorpt_empirical_details
;
Empirical correction (ABSPACK) includes:
- Absorption correction using spherical harmonics
- Frame scaling
;
_oxdiff_exptl_absorpt_empirical_full_max 3.478
_oxdiff_exptl_absorpt_empirical_full_min 0.472

loop_
_space_group_symop_operation_xyz
'x, y, z'
'-x, y+1/2, -z+1/2'
'-x, -y, -z'
'x, -y-1/2, z-1/2'

loop_
_atom_site_label
_atom_site_type_symbol
_atom_site_fract_x
_atom_site_fract_y
_atom_site_fract_z
_atom_site_U_iso_or_equiv
_atom_site_adp_type
_atom_site_occupancy
_atom_site_site_symmetry_order
_atom_site_calc_flag
_atom_site_refinement_flags_posn
_atom_site_refinement_flags_adp
_atom_site_refinement_flags_occupancy
_atom_site_disorder_assembly
_atom_site_disorder_group
Bi3 Bi 0.27765(2) 0.49891(2) 0.40710(2) 0.01563(5) Uani 1 1 d . . . . .
Bi1 Bi 0.22359(2) 0.35453(2) 0.25818(2) 0.01795(5) Uani 1 1 d . . . . .
Bi2 Bi 0.20174(2) 0.53745(2) 0.30025(2) 0.01772(5) Uani 1 1 d . . . . .
Mo04 Mo 0.33704(2) 0.42889(3) 0.33304(2) 0.01392(8) Uani 1 1 d . . . . .
Mo05 Mo 0.19828(2) 0.34935(3) 0.35586(2) 0.01463(8) Uani 1 1 d . . . . .
K3 K 0.27181(5) 0.55125(7) 0.67711(4) 0.01598(18) Uani 1 1 d . . . . .
K1 K 0.52335(4) 0.84149(7) 0.40762(4) 0.01529(18) Uani 1 1 d . . . . .
K2 K 0.04377(4) 0.84351(7) 0.41586(4) 0.01753(19) Uani 1 1 d . . . . .
O16 O 0.29258(17) 0.5349(2) 0.58219(13) 0.0200(7) Uani 1 1 d . . . . .
O18 O 0.27979(17) 0.4971(3) 0.77583(14) 0.0256(8) Uani 1 1 d . . . . .
O13 O 0.27794(17) 0.7358(2) 0.68664(13) 0.0230(7) Uani 1 1 d . . . . .
O11 O 0.12031(15) 1.0084(2) 0.42536(13) 0.0196(7) Uani 1 1 d . . . . .
O21 O 0.47135(16) 0.5072(2) 0.40198(13) 0.0199(7) Uani 1 1 d . . . . .
O6 O 0.49710(16) 0.7296(2) 0.48301(13) 0.0194(7) Uani 1 1 d . . . . .
O12 O 0.18091(16) 0.8312(2) 0.46188(13) 0.0209(7) Uani 1 1 d . . . . .
O3 O 0.43425(16) 0.7682(2) 0.31504(12) 0.0190(7) Uani 1 1 d . . . . .
O7 O -0.07619(16) 0.9190(2) 0.42657(13) 0.0216(7) Uani 1 1 d . . . . .
O17 O 0.39226(17) 0.4987(2) 0.73553(13) 0.0204(7) Uani 1 1 d . . . . .
O4 O 0.57127(16) 0.7744(2) 0.33167(13) 0.0210(7) Uani 1 1 d . . . . .
O24 O 0.27043(18) 0.1643(2) 0.39418(14) 0.0236(7) Uani 1 1 d . . . . .
O8 O -0.00831(16) 0.7855(3) 0.49799(13) 0.0228(7) Uani 1 1 d . . . . .
O22 O 0.1392(2) 0.3556(3) 0.44968(16) 0.0335(9) Uani 1 1 d . . . . .
O15 O 0.22997(18) 0.3928(3) 0.62375(13) 0.0229(7) Uani 1 1 d . . . . .
O10 O 0.05716(18) 0.8548(3) 0.31824(14) 0.0267(8) Uani 1 1 d . . . . .
O2 O 0.43651(18) 0.9886(2) 0.41292(14) 0.0233(7) Uani 1 1 d . . . . .
O5 O 0.63060(16) 0.7410(2) 0.47082(12) 0.0205(7) Uani 1 1 d . . . . .
O9 O 0.03185(17) 0.6769(3) 0.36361(13) 0.0245(8) Uani 1 1 d . . . . .
O1 O 0.57517(18) 1.0243(2) 0.42896(13) 0.0234(7) Uani 1 1 d . . . . .
O20 O 0.38347(18) 0.5118(3) 0.24318(13) 0.0241(8) Uani 1 1 d . . . . .
N3 N -0.01269(19) 1.0069(3) 0.35365(16) 0.0196(8) Uani 1 1 d . . . . .
O19 O 0.4228(2) 0.2484(3) 0.34316(18) 0.0360(10) Uani 1 1 d . . . . .
C57 C 0.4187(2) 0.4807(3) 0.37707(18) 0.0162(9) Uani 1 1 d . . . . .
O23 O 0.06939(19) 0.2377(3) 0.30065(15) 0.0332(9) Uani 1 1 d . . . . .
C30 C -0.0081(3) 0.9939(4) 0.3019(2) 0.0248(11) Uani 1 1 d . . . . .
H30A H 0.0323 1.0247 0.2978 0.030 Uiso 1 1 calc R U . . .
H30B H -0.0470 1.0228 0.2790 0.030 Uiso 1 1 calc R U . . .
N5 N 0.3887(2) 0.6390(3) 0.65886(16) 0.0209(9) Uani 1 1 d . . . . .
N4 N 0.0982(2) 0.6718(3) 0.47329(16) 0.0228(9) Uani 1 1 d . . . . .
C58 C 0.1620(2) 0.3567(3) 0.41400(19) 0.0192(10) Uani 1 1 d . . . . .
C60 C 0.2430(2) 0.2353(3) 0.37970(18) 0.0190(9) Uani 1 1 d . . . . .
C32 C 0.0997(2) 1.0796(4) 0.38807(19) 0.0209(10) Uani 1 1 d . . . . .
H32A H 0.1128 1.0629 0.3578 0.025 Uiso 1 1 calc R U . . .
H32B H 0.1217 1.1375 0.4007 0.025 Uiso 1 1 calc R U . . .
N1 N 0.66504(19) 0.8772(3) 0.40320(15) 0.0196(8) Uani 1 1 d . . . . .
C47 C 0.3576(3) 0.5586(4) 0.5758(2) 0.0276(12) Uani 1 1 d . . . . .
H47A H 0.3544 0.5681 0.5404 0.033 Uiso 1 1 calc R U . . .
H47B H 0.3892 0.5084 0.5879 0.033 Uiso 1 1 calc R U . . .
O14 O 0.14674(19) 0.6565(3) 0.65462(17) 0.0336(9) Uani 1 1 d . . . . .
N2 N 0.38046(18) 0.8017(3) 0.40435(15) 0.0183(8) Uani 1 1 d . . . . .
C29 C -0.0056(3) 0.8923(4) 0.2881(2) 0.0265(11) Uani 1 1 d . . . . .
H29A H -0.0436 0.8593 0.2947 0.032 Uiso 1 1 calc R U . . .
H29B H -0.0078 0.8861 0.2526 0.032 Uiso 1 1 calc R U . . .
N6 N 0.1512(2) 0.4644(3) 0.69596(16) 0.0220(9) Uani 1 1 d . . . . .
C46 C 0.2665(2) 0.4526(4) 0.55491(18) 0.0211(10) Uani 1 1 d . . . . .
H46A H 0.3013 0.4053 0.5608 0.025 Uiso 1 1 calc R U . . .
H46B H 0.2527 0.4658 0.5191 0.025 Uiso 1 1 calc R U . . .
C19 C -0.0846(2) 1.0121(4) 0.3533(2) 0.0242(11) Uani 1 1 d . . . . .
H19A H -0.1086 0.9622 0.3325 0.029 Uiso 1 1 calc R U . . .
H19B H -0.1030 1.0700 0.3377 0.029 Uiso 1 1 calc R U . . .
C55 C 0.3890(2) 0.3158(4) 0.3384(2) 0.0227(10) Uani 1 1 d . . . . .
C59 C 0.1174(2) 0.2807(4) 0.3193(2) 0.0242(11) Uani 1 1 d . . . . .
C53 C 0.2161(3) 0.4743(4) 0.7858(2) 0.0285(12) Uani 1 1 d . . . . .
H53A H 0.1933 0.5313 0.7903 0.034 Uiso 1 1 calc R U . . .
H53B H 0.2249 0.4400 0.8172 0.034 Uiso 1 1 calc R U . . .
C56 C 0.3660(2) 0.4759(3) 0.27616(18) 0.0170(9) Uani 1 1 d . . . . .
C20 C -0.0982(2) 1.0061(4) 0.4044(2) 0.0242(11) Uani 1 1 d . . . . .
H20A H -0.0744 1.0555 0.4257 0.029 Uiso 1 1 calc R U . . .
H20B H -0.1463 1.0135 0.4010 0.029 Uiso 1 1 calc R U . . .
C16 C 0.5485(3) 0.6622(4) 0.5034(2) 0.0229(10) Uani 1 1 d . . . . .
H16A H 0.5474 0.6134 0.4790 0.027 Uiso 1 1 calc R U . . .
H16B H 0.5404 0.6347 0.5334 0.027 Uiso 1 1 calc R U . . .
C36 C 0.1725(2) 0.6735(4) 0.4869(2) 0.0268(11) Uani 1 1 d . . . . .
H36A H 0.1879 0.6532 0.4582 0.032 Uiso 1 1 calc R U . . .
H36B H 0.1895 0.6301 0.5141 0.032 Uiso 1 1 calc R U . . .
C45 C 0.2071(2) 0.4186(4) 0.5719(2) 0.0228(10) Uani 1 1 d . . . . .
H45A H 0.1732 0.4670 0.5678 0.027 Uiso 1 1 calc R U . . .
H45B H 0.1868 0.3657 0.5518 0.027 Uiso 1 1 calc R U . . .
C11 C 0.6353(2) 0.7892(4) 0.3221(2) 0.0252(11) Uani 1 1 d . . . . .
H11A H 0.6301 0.7967 0.2863 0.030 Uiso 1 1 calc R U . . .
H11B H 0.6647 0.7366 0.3338 0.030 Uiso 1 1 calc R U . . .
C52 C 0.3271(3) 0.4227(4) 0.7844(2) 0.0278(11) Uani 1 1 d . . . . .
H52A H 0.3134 0.3764 0.7582 0.033 Uiso 1 1 calc R U . . .
H52B H 0.3294 0.3937 0.8166 0.033 Uiso 1 1 calc R U . . .
C21 C -0.0871(2) 0.9108(4) 0.47510(18) 0.0221(10) Uani 1 1 d . . . . .
H21A H -0.1326 0.9308 0.4742 0.026 Uiso 1 1 calc R U . . .
H21B H -0.0554 0.9501 0.4986 0.026 Uiso 1 1 calc R U . . .
C13 C 0.7106(2) 0.8066(4) 0.43193(19) 0.0246(11) Uani 1 1 d . . . . .
H13A H 0.7568 0.8287 0.4384 0.030 Uiso 1 1 calc R U . . .
H13B H 0.7068 0.7510 0.4117 0.030 Uiso 1 1 calc R U . . .
C50 C 0.4518(2) 0.5518(4) 0.7361(2) 0.0247(11) Uani 1 1 d . . . . .
H50A H 0.4919 0.5143 0.7492 0.030 Uiso 1 1 calc R U . . .
H50B H 0.4543 0.6053 0.7578 0.030 Uiso 1 1 calc R U . . .
C39 C 0.2172(3) 0.7878(4) 0.6802(2) 0.0296(12) Uani 1 1 d . . . . .
H39A H 0.2019 0.8096 0.6458 0.036 Uiso 1 1 calc R U . . .
H39B H 0.2253 0.8411 0.7024 0.036 Uiso 1 1 calc R U . . .
C35 C 0.2013(2) 0.7680(4) 0.5029(2) 0.0251(11) Uani 1 1 d . . . . .
H35A H 0.1854 0.7896 0.5311 0.030 Uiso 1 1 calc R U . . .
H35B H 0.2504 0.7645 0.5135 0.030 Uiso 1 1 calc R U . . .
C8 C 0.3646(2) 0.7563(4) 0.31410(19) 0.0221(10) Uani 1 1 d . . . . .
H8A H 0.3458 0.7070 0.2907 0.027 Uiso 1 1 calc R U . . .
H8B H 0.3403 0.8127 0.3015 0.027 Uiso 1 1 calc R U . . .
C49 C 0.4487(2) 0.5827(4) 0.6832(2) 0.0248(11) Uani 1 1 d . . . . .
H49A H 0.4891 0.6184 0.6839 0.030 Uiso 1 1 calc R U . . .
H49B H 0.4493 0.5282 0.6627 0.030 Uiso 1 1 calc R U . . .
C31 C 0.0238(2) 1.0908(4) 0.37615(19) 0.0210(10) Uani 1 1 d . . . . .
H31A H 0.0112 1.1056 0.4069 0.025 Uiso 1 1 calc R U . . .
H31B H 0.0102 1.1422 0.3530 0.025 Uiso 1 1 calc R U . . .
C15 C 0.6159(2) 0.7083(4) 0.51599(18) 0.0225(10) Uani 1 1 d . . . . .
H15A H 0.6160 0.7599 0.5386 0.027 Uiso 1 1 calc R U . . .
H15B H 0.6505 0.6647 0.5329 0.027 Uiso 1 1 calc R U . . .
C33 C 0.1896(2) 0.9850(4) 0.4311(2) 0.0263(11) Uani 1 1 d . . . . .
H33A H 0.2171 1.0406 0.4375 0.032 Uiso 1 1 calc R U . . .
H33B H 0.1949 0.9566 0.4005 0.032 Uiso 1 1 calc R U . . .
C5 C 0.3743(2) 0.9701(4) 0.4254(2) 0.0250(11) Uani 1 1 d . . . . .
H5A H 0.3447 1.0236 0.4177 0.030 Uiso 1 1 calc R U . . .
H5B H 0.3829 0.9569 0.4611 0.030 Uiso 1 1 calc R U . . .
C17 C 0.4317(2) 0.6901(4) 0.47391(18) 0.0200(10) Uani 1 1 d . . . . .
H17A H 0.4253 0.6648 0.5050 0.024 Uiso 1 1 calc R U . . .
H17B H 0.4273 0.6400 0.4498 0.024 Uiso 1 1 calc R U . . .
C51 C 0.3951(3) 0.4618(4) 0.7841(2) 0.0267(11) Uani 1 1 d . . . . .
H51A H 0.4075 0.5103 0.8092 0.032 Uiso 1 1 calc R U . . .
H51B H 0.4291 0.4136 0.7924 0.032 Uiso 1 1 calc R U . . .
C54 C 0.1701(3) 0.4187(4) 0.7455(2) 0.0282(12) Uani 1 1 d . . . . .
H54A H 0.1920 0.3603 0.7423 0.034 Uiso 1 1 calc R U . . .
H54B H 0.1292 0.4051 0.7556 0.034 Uiso 1 1 calc R U . . .
C38 C 0.3282(3) 0.7857(4) 0.66978(19) 0.0224(10) Uani 1 1 d . . . . .
H38A H 0.3357 0.8457 0.6862 0.027 Uiso 1 1 calc R U . . .
H38B H 0.3128 0.7957 0.6337 0.027 Uiso 1 1 calc R U . . .
C34 C 0.2125(2) 0.9188(4) 0.4745(2) 0.0233(10) Uani 1 1 d . . . . .
H34A H 0.2612 0.9116 0.4825 0.028 Uiso 1 1 calc R U . . .
H34B H 0.2009 0.9434 0.5039 0.028 Uiso 1 1 calc R U . . .
C48 C 0.3824(3) 0.6454(4) 0.6047(2) 0.0293(12) Uani 1 1 d . . . . .
H48A H 0.4263 0.6612 0.5998 0.035 Uiso 1 1 calc R U . . .
H48B H 0.3515 0.6955 0.5909 0.035 Uiso 1 1 calc R U . . .
C6 C 0.3410(2) 0.8871(4) 0.3948(2) 0.0242(11) Uani 1 1 d . . . . .
H6A H 0.2976 0.8762 0.4018 0.029 Uiso 1 1 calc R U . . .
H6B H 0.3323 0.9022 0.3593 0.029 Uiso 1 1 calc R U . . .
C10 C 0.5345(3) 0.7024(4) 0.3023(2) 0.0243(11) Uani 1 1 d . . . . .
H10A H 0.5620 0.6469 0.3061 0.029 Uiso 1 1 calc R U . . .
H10B H 0.5221 0.7200 0.2671 0.029 Uiso 1 1 calc R U . . .
C18 C 0.3781(2) 0.7633(4) 0.45348(18) 0.0201(10) Uani 1 1 d . . . . .
H18A H 0.3337 0.7362 0.4502 0.024 Uiso 1 1 calc R U . . .
H18B H 0.3836 0.8134 0.4777 0.024 Uiso 1 1 calc R U . . .
C22 C -0.0775(2) 0.8122(4) 0.49235(19) 0.0209(10) Uani 1 1 d . . . . .
H22A H -0.0888 0.8056 0.5243 0.025 Uiso 1 1 calc R U . . .
H22B H -0.1073 0.7723 0.4679 0.025 Uiso 1 1 calc R U . . .
C26 C 0.0779(3) 0.6065(4) 0.3866(2) 0.0328(13) Uani 1 1 d . . . . .
H26A H 0.1236 0.6242 0.3867 0.039 Uiso 1 1 calc R U . . .
H26B H 0.0669 0.5493 0.3678 0.039 Uiso 1 1 calc R U . . .
C25 C 0.0735(3) 0.5920(4) 0.4397(2) 0.0311(12) Uani 1 1 d . . . . .
H25A H 0.0268 0.5798 0.4393 0.037 Uiso 1 1 calc R U . . .
H25B H 0.0999 0.5377 0.4534 0.037 Uiso 1 1 calc R U . . .
C12 C 0.6657(3) 0.8760(4) 0.3500(2) 0.0273(11) Uani 1 1 d . . . . .
H12A H 0.7121 0.8820 0.3480 0.033 Uiso 1 1 calc R U . . .
H12B H 0.6407 0.9293 0.3334 0.033 Uiso 1 1 calc R U . . .
C4 C 0.4656(3) 1.0741(4) 0.4344(2) 0.0272(11) Uani 1 1 d . . . . .
H4A H 0.4798 1.0690 0.4708 0.033 Uiso 1 1 calc R U . . .
H4B H 0.4323 1.1234 0.4256 0.033 Uiso 1 1 calc R U . . .
C9 C 0.4719(2) 0.6843(3) 0.3197(2) 0.0222(10) Uani 1 1 d . . . . .
H9A H 0.4449 0.6362 0.2992 0.027 Uiso 1 1 calc R U . . .
H9B H 0.4843 0.6638 0.3545 0.027 Uiso 1 1 calc R U . . .
C37 C 0.3935(3) 0.7315(4) 0.68207(19) 0.0229(10) Uani 1 1 d . . . . .
H37A H 0.4274 0.7670 0.6712 0.027 Uiso 1 1 calc R U . . .
H37B H 0.4091 0.7245 0.7183 0.027 Uiso 1 1 calc R U . . .
C7 C 0.3526(2) 0.7335(4) 0.36461(18) 0.0219(10) Uani 1 1 d . . . . .
H7A H 0.3042 0.7285 0.3606 0.026 Uiso 1 1 calc R U . . .
H7B H 0.3725 0.6736 0.3754 0.026 Uiso 1 1 calc R U . . .
C28 C 0.0736(3) 0.7657(4) 0.3019(2) 0.0349(13) Uani 1 1 d . . . . .
H28A H 0.1200 0.7509 0.3194 0.042 Uiso 1 1 calc R U . . .
H28B H 0.0706 0.7685 0.2662 0.042 Uiso 1 1 calc R U . . .
C3 C 0.5248(3) 1.0959(4) 0.4147(2) 0.0266(11) Uani 1 1 d . . . . .
H3A H 0.5104 1.1009 0.3784 0.032 Uiso 1 1 calc R U . . .
H3B H 0.5440 1.1548 0.4282 0.032 Uiso 1 1 calc R U . . .
C14 C 0.6962(2) 0.7823(4) 0.48170(19) 0.0240(11) Uani 1 1 d . . . . .
H14A H 0.7300 0.7394 0.5003 0.029 Uiso 1 1 calc R U . . .
H14B H 0.6974 0.8376 0.5019 0.029 Uiso 1 1 calc R U . . .
C40 C 0.1647(3) 0.7271(4) 0.6923(2) 0.0318(13) Uani 1 1 d . . . . .
H40A H 0.1822 0.6992 0.7252 0.038 Uiso 1 1 calc R U . . .
H40B H 0.1251 0.7635 0.6929 0.038 Uiso 1 1 calc R U . . .
C24 C 0.0745(3) 0.6653(4) 0.5194(2) 0.0307(12) Uani 1 1 d . . . . .
H24A H 0.1022 0.7055 0.5449 0.037 Uiso 1 1 calc R U . . .
H24B H 0.0810 0.6023 0.5320 0.037 Uiso 1 1 calc R U . . .
C44 C 0.1830(3) 0.3404(4) 0.6429(2) 0.0333(13) Uani 1 1 d . . . . .
H44A H 0.2078 0.3080 0.6730 0.040 Uiso 1 1 calc R U . . .
H44B H 0.1624 0.2939 0.6182 0.040 Uiso 1 1 calc R U . . .
C27 C 0.0280(3) 0.6889(4) 0.3111(2) 0.0301(12) Uani 1 1 d . . . . .
H27A H -0.0184 0.7029 0.2932 0.036 Uiso 1 1 calc R U . . .
H27B H 0.0406 0.6314 0.2978 0.036 Uiso 1 1 calc R U . . .
C23 C 0.0013(3) 0.6913(4) 0.5121(2) 0.0329(13) Uani 1 1 d . . . . .
H23A H -0.0271 0.6527 0.4861 0.040 Uiso 1 1 calc R U . . .
H23B H -0.0117 0.6811 0.5431 0.040 Uiso 1 1 calc R U . . .
C2 C 0.6309(3) 1.0431(4) 0.4088(2) 0.0268(11) Uani 1 1 d . . . . .
H2A H 0.6500 1.1030 0.4204 0.032 Uiso 1 1 calc R U . . .
H2B H 0.6156 1.0448 0.3723 0.032 Uiso 1 1 calc R U . . .
C1 C 0.6842(2) 0.9689(4) 0.4251(2) 0.0263(11) Uani 1 1 d . . . . .
H1A H 0.7249 0.9887 0.4161 0.032 Uiso 1 1 calc R U . . .
H1B H 0.6953 0.9636 0.4614 0.032 Uiso 1 1 calc R U . . .
C42 C 0.0973(3) 0.5326(5) 0.6948(2) 0.0346(13) Uani 1 1 d . . . . .
H42A H 0.1072 0.5636 0.7271 0.042 Uiso 1 1 calc R U . . .
H42B H 0.0550 0.4994 0.6907 0.042 Uiso 1 1 calc R U . . .
C43 C 0.1282(3) 0.3955(5) 0.6554(2) 0.0364(14) Uani 1 1 d . . . . .
H43A H 0.1032 0.4275 0.6253 0.044 Uiso 1 1 calc R U . . .
H43B H 0.0971 0.3532 0.6653 0.044 Uiso 1 1 calc R U . . .
C41 C 0.0873(3) 0.6044(5) 0.6546(3) 0.0417(15) Uani 1 1 d . . . . .
H41A H 0.0713 0.5744 0.6221 0.050 Uiso 1 1 calc R U . . .
H41B H 0.0523 0.6469 0.6584 0.050 Uiso 1 1 calc R U . . .

loop_
_atom_site_aniso_label
_atom_site_aniso_U_11
_atom_site_aniso_U_22
_atom_site_aniso_U_33
_atom_site_aniso_U_23
_atom_site_aniso_U_13
_atom_site_aniso_U_12
Bi3 0.01769(9) 0.01698(10) 0.01298(9) -0.00059(6) 0.00534(6) -0.00046(6)
Bi1 0.01883(9) 0.02164(10) 0.01354(9) -0.00249(7) 0.00456(6) -0.00191(6)
Bi2 0.01885(9) 0.01792(10) 0.01628(9) 0.00425(7) 0.00439(6) 0.00379(6)
Mo04 0.01345(15) 0.01489(18) 0.01405(17) 0.00008(13) 0.00472(12) 0.00023(12)
Mo05 0.01509(16) 0.01509(18) 0.01412(18) 0.00203(13) 0.00457(13) -0.00083(12)
K3 0.0172(4) 0.0173(5) 0.0143(4) 0.0004(4) 0.0057(3) -0.0010(3)
K1 0.0167(4) 0.0150(4) 0.0141(4) 0.0005(3) 0.0038(3) -0.0007(3)
K2 0.0149(4) 0.0221(5) 0.0153(5) -0.0001(4) 0.0032(3) 0.0019(3)
O16 0.0264(17) 0.0159(17) 0.0198(18) -0.0027(14) 0.0098(13) -0.0062(13)
O18 0.0218(17) 0.036(2) 0.0197(19) 0.0049(15) 0.0064(14) 0.0003(15)
O13 0.0269(17) 0.0186(18) 0.0258(19) 0.0039(14) 0.0109(14) 0.0035(14)
O11 0.0115(14) 0.0254(19) 0.0218(18) 0.0030(14) 0.0043(12) 0.0015(12)
O21 0.0170(15) 0.0216(18) 0.0193(18) -0.0004(14) 0.0016(13) -0.0018(13)
O6 0.0184(15) 0.0178(17) 0.0209(17) 0.0048(14) 0.0030(12) -0.0013(13)
O12 0.0176(15) 0.0228(18) 0.0188(17) 0.0027(14) -0.0012(12) 0.0004(13)
O3 0.0219(16) 0.0191(17) 0.0175(17) -0.0009(13) 0.0075(13) -0.0031(13)
O7 0.0212(16) 0.0266(19) 0.0193(18) 0.0016(14) 0.0095(13) 0.0072(14)
O17 0.0210(16) 0.0235(18) 0.0170(17) 0.0002(14) 0.0052(13) 0.0010(13)
O4 0.0219(16) 0.0253(19) 0.0175(17) -0.0037(14) 0.0079(13) -0.0014(14)
O24 0.0314(18) 0.0160(17) 0.0212(18) 0.0023(14) 0.0030(14) 0.0028(14)
O8 0.0196(16) 0.028(2) 0.0230(19) 0.0050(15) 0.0092(13) 0.0016(14)
O22 0.037(2) 0.036(2) 0.034(2) 0.0009(18) 0.0209(18) -0.0040(17)
O15 0.0310(18) 0.0223(18) 0.0184(18) -0.0017(14) 0.0118(14) -0.0079(14)
O10 0.0242(17) 0.034(2) 0.0223(19) -0.0055(16) 0.0071(14) -0.0009(15)
O2 0.0268(17) 0.0187(18) 0.026(2) -0.0044(14) 0.0098(14) 0.0026(14)
O5 0.0200(15) 0.0259(19) 0.0136(16) 0.0014(14) 0.0012(12) 0.0005(13)
O9 0.0238(17) 0.031(2) 0.0196(18) -0.0048(15) 0.0071(13) 0.0021(15)
O1 0.0301(18) 0.0178(17) 0.0212(18) 0.0041(14) 0.0048(14) -0.0046(14)
O20 0.0277(18) 0.032(2) 0.0143(17) 0.0000(15) 0.0084(14) -0.0079(15)
N3 0.0166(18) 0.027(2) 0.016(2) 0.0045(17) 0.0041(15) 0.0009(15)
O19 0.031(2) 0.021(2) 0.057(3) 0.0024(19) 0.0128(18) 0.0063(16)
C57 0.020(2) 0.015(2) 0.017(2) 0.0017(18) 0.0102(18) 0.0018(17)
O23 0.0273(19) 0.039(2) 0.028(2) 0.0069(17) -0.0027(15) -0.0169(17)
C30 0.023(2) 0.030(3) 0.020(3) 0.002(2) 0.0028(19) -0.003(2)
N5 0.025(2) 0.022(2) 0.017(2) -0.0046(17) 0.0091(16) -0.0053(16)
N4 0.0214(19) 0.025(2) 0.021(2) 0.0023(18) 0.0045(16) 0.0027(17)
C58 0.023(2) 0.014(2) 0.023(3) 0.0010(18) 0.0089(19) -0.0035(17)
C60 0.022(2) 0.022(3) 0.013(2) -0.0051(19) 0.0048(17) -0.0008(18)
C32 0.020(2) 0.024(3) 0.020(2) 0.006(2) 0.0082(18) 0.0028(19)
N1 0.0176(18) 0.025(2) 0.015(2) 0.0011(17) 0.0029(14) -0.0031(16)
C47 0.040(3) 0.029(3) 0.021(3) -0.010(2) 0.020(2) -0.017(2)
O14 0.0247(18) 0.034(2) 0.044(3) 0.0049(19) 0.0128(17) 0.0028(16)
N2 0.0150(17) 0.024(2) 0.015(2) -0.0005(16) 0.0034(14) 0.0003(15)
C29 0.025(2) 0.036(3) 0.020(3) -0.003(2) 0.0063(19) -0.003(2)
N6 0.0200(19) 0.028(2) 0.019(2) 0.0016(18) 0.0062(15) -0.0001(17)
C46 0.028(2) 0.024(3) 0.013(2) -0.0013(19) 0.0092(18) -0.006(2)
C19 0.015(2) 0.026(3) 0.031(3) 0.008(2) 0.0041(19) 0.0039(18)
C55 0.017(2) 0.020(3) 0.032(3) 0.002(2) 0.0085(19) -0.0018(19)
C59 0.024(2) 0.020(3) 0.025(3) 0.009(2) 0.0014(19) 0.001(2)
C53 0.027(3) 0.040(3) 0.021(3) 0.006(2) 0.012(2) 0.004(2)
C56 0.0110(19) 0.021(2) 0.018(2) -0.0060(19) 0.0019(16) 0.0010(17)
C20 0.019(2) 0.021(3) 0.033(3) 0.005(2) 0.007(2) 0.0055(18)
C16 0.028(2) 0.022(3) 0.018(2) 0.012(2) 0.0062(19) 0.002(2)
C36 0.022(2) 0.029(3) 0.028(3) 0.006(2) 0.004(2) 0.007(2)
C45 0.022(2) 0.018(2) 0.026(3) 0.003(2) 0.0007(19) -0.0067(18)
C11 0.022(2) 0.036(3) 0.019(3) -0.001(2) 0.0085(18) 0.000(2)
C52 0.032(3) 0.029(3) 0.024(3) 0.005(2) 0.012(2) 0.004(2)
C21 0.021(2) 0.031(3) 0.016(2) -0.001(2) 0.0074(18) -0.0011(19)
C13 0.020(2) 0.030(3) 0.021(3) 0.002(2) 0.0021(18) -0.002(2)
C50 0.019(2) 0.029(3) 0.025(3) -0.005(2) 0.0045(19) -0.001(2)
C39 0.039(3) 0.020(3) 0.034(3) 0.005(2) 0.017(2) 0.008(2)
C35 0.020(2) 0.031(3) 0.021(3) 0.004(2) 0.0005(18) 0.005(2)
C8 0.020(2) 0.026(3) 0.020(2) 0.000(2) 0.0044(18) -0.0004(19)
C49 0.018(2) 0.027(3) 0.034(3) -0.007(2) 0.013(2) -0.0030(19)
C31 0.020(2) 0.023(3) 0.021(2) 0.002(2) 0.0068(18) -0.0022(19)
C15 0.028(2) 0.028(3) 0.011(2) 0.0072(19) 0.0057(18) 0.004(2)
C33 0.012(2) 0.033(3) 0.034(3) 0.003(2) 0.0066(19) 0.0040(19)
C5 0.021(2) 0.028(3) 0.026(3) 0.000(2) 0.0069(19) 0.007(2)
C17 0.022(2) 0.023(3) 0.016(2) 0.0050(19) 0.0062(17) -0.0007(19)
C51 0.028(3) 0.034(3) 0.019(3) 0.001(2) 0.008(2) 0.009(2)
C54 0.030(3) 0.033(3) 0.026(3) 0.001(2) 0.014(2) -0.005(2)
C38 0.030(2) 0.020(2) 0.017(2) 0.0008(19) 0.0067(19) -0.007(2)
C34 0.017(2) 0.027(3) 0.025(3) -0.004(2) 0.0045(18) -0.0031(19)
C48 0.039(3) 0.034(3) 0.021(3) -0.006(2) 0.019(2) -0.017(2)
C6 0.017(2) 0.030(3) 0.026(3) 0.003(2) 0.0046(18) 0.009(2)
C10 0.029(2) 0.021(3) 0.020(3) -0.006(2) 0.0020(19) 0.003(2)
C18 0.020(2) 0.027(3) 0.016(2) 0.0026(19) 0.0084(17) -0.0004(19)
C22 0.016(2) 0.024(3) 0.025(3) -0.002(2) 0.0082(18) -0.0008(18)
C26 0.026(3) 0.034(3) 0.034(3) -0.012(3) 0.001(2) 0.008(2)
C25 0.032(3) 0.018(3) 0.039(3) 0.000(2) 0.002(2) 0.005(2)
C12 0.023(2) 0.039(3) 0.020(3) 0.002(2) 0.0051(19) -0.008(2)
C4 0.035(3) 0.016(3) 0.027(3) -0.003(2) 0.003(2) 0.004(2)
C9 0.024(2) 0.011(2) 0.029(3) -0.003(2) 0.0020(19) -0.0025(18)
C37 0.027(2) 0.023(3) 0.017(2) -0.002(2) 0.0042(18) -0.008(2)
C7 0.024(2) 0.024(3) 0.017(2) -0.002(2) 0.0047(18) -0.0054(19)
C28 0.034(3) 0.043(4) 0.033(3) -0.010(3) 0.018(2) -0.003(3)
C3 0.034(3) 0.017(2) 0.024(3) -0.003(2) -0.001(2) 0.000(2)
C14 0.019(2) 0.034(3) 0.018(2) 0.003(2) 0.0035(18) 0.002(2)
C40 0.033(3) 0.036(3) 0.032(3) 0.010(3) 0.018(2) 0.012(2)
C24 0.025(3) 0.042(3) 0.026(3) 0.011(2) 0.008(2) 0.009(2)
C44 0.045(3) 0.031(3) 0.031(3) -0.007(2) 0.022(3) -0.018(3)
C27 0.034(3) 0.038(3) 0.021(3) -0.010(2) 0.012(2) -0.007(2)
C23 0.029(3) 0.031(3) 0.042(3) 0.015(3) 0.015(2) 0.005(2)
C2 0.031(3) 0.021(3) 0.028(3) 0.005(2) 0.008(2) -0.010(2)
C1 0.020(2) 0.030(3) 0.025(3) 0.005(2) -0.0007(19) -0.013(2)
C42 0.021(2) 0.044(4) 0.040(3) 0.010(3) 0.009(2) 0.000(2)
C43 0.027(3) 0.055(4) 0.029(3) -0.006(3) 0.010(2) -0.015(3)
C41 0.027(3) 0.050(4) 0.046(4) 0.014(3) 0.006(2) 0.002(3)

loop_
_atom_type_symbol
_atom_type_description
_atom_type_scat_dispersion_real
_atom_type_scat_dispersion_imag
_atom_type_scat_source
C C 0.0181 0.0091 'International Tables Vol C Tables 4.2.6.8 and 6.1.1.4'
H H 0.0000 0.0000 'International Tables Vol C Tables 4.2.6.8 and 6.1.1.4'
N N 0.0311 0.0180 'International Tables Vol C Tables 4.2.6.8 and 6.1.1.4'
O O 0.0492 0.0322 'International Tables Vol C Tables 4.2.6.8 and 6.1.1.4'
K K 0.3868 1.0657 'International Tables Vol C Tables 4.2.6.8 and 6.1.1.4'
Bi Bi -4.0111 8.9310 'International Tables Vol C Tables 4.2.6.8 and 6.1.1.4'
Mo Mo -0.0483 2.7339 'International Tables Vol C Tables 4.2.6.8 and 6.1.1.4'

loop_
_geom_angle_atom_site_label_1
_geom_angle_atom_site_label_2
_geom_angle_atom_site_label_3
_geom_angle
_geom_angle_site_symmetry_1
_geom_angle_site_symmetry_3
_geom_angle_publ_flag
Mo04 Bi3 Bi2 64.400(8) . . ?
Mo04 Bi3 Mo05 70.584(11) . . ?
Mo05 Bi3 Bi2 64.693(9) . . ?
Mo04 Bi1 Bi2 64.144(9) . . ?
Mo05 Bi1 Bi2 64.823(9) . . ?
Mo05 Bi1 Mo04 69.434(10) . . ?
Bi3 Bi2 Mo04 55.044(8) . . ?
Bi3 Bi2 Mo05 55.305(8) . . ?
Bi1 Bi2 Bi3 97.202(7) . . ?
Bi1 Bi2 Mo04 56.568(8) . . ?
Bi1 Bi2 Mo05 56.108(8) . . ?
Mo04 Bi2 Mo05 63.370(10) . . ?
Bi3 Mo04 Bi1 103.396(11) . . ?
Bi3 Mo04 Bi2 60.555(8) . . ?
Bi1 Mo04 Bi2 59.288(8) . . ?
C57 Mo04 Bi3 82.75(13) . . ?
C57 Mo04 Bi1 173.20(14) . . ?
C57 Mo04 Bi2 122.94(14) . . ?
C55 Mo04 Bi3 125.47(16) . . ?
C55 Mo04 Bi1 93.68(15) . . ?
C55 Mo04 Bi2 151.67(14) . . ?
C55 Mo04 C57 84.9(2) . . ?
C55 Mo04 C56 94.5(2) . . ?
C56 Mo04 Bi3 137.73(14) . . ?
C56 Mo04 Bi1 84.99(13) . . ?
C56 Mo04 Bi2 91.54(13) . . ?
C56 Mo04 C57 88.48(19) . . ?
Bi3 Mo05 Bi1 103.001(12) . . ?
Bi3 Mo05 Bi2 60.002(8) . . ?
Bi1 Mo05 Bi2 59.069(8) . . ?
C58 Mo05 Bi3 80.89(14) . . ?
C58 Mo05 Bi1 167.38(15) . . ?
C58 Mo05 Bi2 114.83(14) . . ?
C58 Mo05 C59 89.8(2) . . ?
C60 Mo05 Bi3 108.90(14) . . ?
C60 Mo05 Bi1 98.99(14) . . ?
C60 Mo05 Bi2 147.65(14) . . ?
C60 Mo05 C58 90.9(2) . . ?
C60 Mo05 C59 90.3(2) . . ?
C59 Mo05 Bi3 158.69(15) . . ?
C59 Mo05 Bi1 82.43(16) . . ?
C59 Mo05 Bi2 108.14(14) . . ?
O16 K3 O18 155.75(11) . . ?
O16 K3 N5 61.97(11) . . ?
O16 K3 O14 100.87(12) . . ?
O16 K3 N6 118.38(11) . . ?
O18 K3 N5 117.13(12) . . ?
O18 K3 O14 100.25(12) . . ?
O18 K3 N6 62.96(11) . . ?
O13 K3 O16 99.37(11) . . ?
O13 K3 O18 101.20(11) . . ?
O13 K3 O15 152.39(12) . . ?
O13 K3 N5 63.70(11) . . ?
O13 K3 O14 61.01(11) . . ?
O13 K3 N6 115.36(12) . . ?
O17 K3 O16 101.42(11) . . ?
O17 K3 O18 61.69(10) . . ?
O17 K3 O13 102.20(11) . . ?
O17 K3 O15 101.24(11) . . ?
O17 K3 N5 63.33(12) . . ?
O17 K3 O14 154.06(12) . . ?
O17 K3 N6 117.23(12) . . ?
O15 K3 O16 61.62(10) . . ?
O15 K3 O18 102.64(11) . . ?
O15 K3 N5 115.76(11) . . ?
O15 K3 O14 100.92(12) . . ?
O15 K3 N6 65.00(11) . . ?
N5 K3 O14 117.46(12) . . ?
N5 K3 N6 179.06(13) . . ?
O14 K3 N6 61.69(12) . . ?
O6 K1 O3 103.96(10) . . ?
O6 K1 O2 98.77(11) . . ?
O6 K1 O5 60.89(10) . . ?
O6 K1 O1 121.15(11) . . ?
O6 K1 N1 120.63(11) . . ?
O6 K1 N2 61.90(10) . . ?
O3 K1 N1 114.82(11) . . ?
O3 K1 N2 61.06(10) . . ?
O4 K1 O6 123.04(11) . . ?
O4 K1 O3 57.72(10) . . ?
O4 K1 O2 132.44(11) . . ?
O4 K1 O5 84.91(10) . . ?
O4 K1 O1 107.46(11) . . ?
O4 K1 N1 58.51(11) . . ?
O4 K1 N2 117.50(11) . . ?
O2 K1 O3 93.49(10) . . ?
O2 K1 O5 139.57(11) . . ?
O2 K1 O1 59.52(10) . . ?
O2 K1 N1 120.61(12) . . ?
O2 K1 N2 60.83(11) . . ?
O5 K1 O3 124.02(10) . . ?
O5 K1 O1 99.35(11) . . ?
O5 K1 N1 60.36(11) . . ?
O5 K1 N2 121.49(11) . . ?
O1 K1 O3 129.09(10) . . ?
O1 K1 N1 62.24(11) . . ?
O1 K1 N2 119.86(12) . . ?
N2 K1 N1 175.88(12) . . ?
O11 K2 O8 119.04(11) . . ?
O11 K2 N3 60.37(10) . . ?
O11 K2 N4 121.93(11) . . ?
O12 K2 O11 62.61(10) . . ?
O12 K2 O7 142.87(11) . . ?
O12 K2 O8 99.35(10) . . ?
O12 K2 O10 95.82(11) . . ?
O12 K2 O9 97.03(11) . . ?
O12 K2 N3 120.70(11) . . ?
O12 K2 N4 60.85(11) . . ?
O7 K2 O11 98.26(10) . . ?
O7 K2 O8 60.55(10) . . ?
O7 K2 O10 113.24(11) . . ?
O7 K2 O9 115.81(11) . . ?
O7 K2 N3 61.73(11) . . ?
O7 K2 N4 119.14(11) . . ?
O8 K2 N3 121.26(11) . . ?
O8 K2 N4 60.34(11) . . ?
O10 K2 O11 81.21(11) . . ?
O10 K2 O8 158.77(11) . . ?
O10 K2 O9 64.39(11) . . ?
O10 K2 N3 61.11(12) . . ?
O10 K2 N4 116.24(12) . . ?
O9 K2 O11 138.48(11) . . ?
O9 K2 O8 98.90(11) . . ?
O9 K2 N3 114.93(12) . . ?
O9 K2 N4 61.73(11) . . ?
N3 K2 N4 176.67(12) . . ?
C47 O16 K3 118.4(3) . . ?
C47 O16 C46 111.4(4) . . ?
C46 O16 K3 116.0(3) . . ?
C53 O18 K3 115.2(3) . . ?
C52 O18 K3 103.7(3) . . ?
C52 O18 C53 114.0(4) . . ?
C39 O13 K3 119.7(3) . . ?
C39 O13 C38 111.9(4) . . ?
C38 O13 K3 119.3(3) . . ?
C32 O11 K2 119.0(3) . . ?
C33 O11 K2 108.8(3) . . ?
C33 O11 C32 110.3(4) . . ?
C16 O6 K1 114.8(3) . . ?
C17 O6 K1 117.3(3) . . ?
C17 O6 C16 111.0(4) . . ?
C35 O12 K2 117.1(3) . . ?
C34 O12 K2 113.4(3) . . ?
C34 O12 C35 110.9(4) . . ?
C8 O3 K1 116.9(3) . . ?
C9 O3 K1 91.7(3) . . ?
C9 O3 C8 114.4(4) . . ?
C20 O7 K2 119.5(3) . . ?
C21 O7 K2 115.4(3) . . ?
C21 O7 C20 111.8(4) . . ?
C50 O17 K3 120.0(3) . . ?
C51 O17 K3 118.3(3) . . ?
C51 O17 C50 111.3(4) . . ?
C11 O4 K1 128.9(3) . . ?
C10 O4 K1 117.3(3) . . ?
C10 O4 C11 112.7(4) . . ?
C22 O8 K2 113.3(3) . . ?
C23 O8 K2 116.4(3) . . ?
C23 O8 C22 110.5(4) . . ?
C45 O15 K3 107.0(3) . . ?
C44 O15 K3 113.1(3) . . ?
C44 O15 C45 115.5(4) . . ?
C29 O10 K2 106.3(3) . . ?
C28 O10 K2 109.9(3) . . ?
C28 O10 C29 113.8(4) . . ?
C5 O2 K1 119.3(3) . . ?
C5 O2 C4 111.3(4) . . ?
C4 O2 K1 118.4(3) . . ?
C15 O5 K1 113.5(3) . . ?
C14 O5 K1 116.8(3) . . ?
C14 O5 C15 110.8(4) . . ?
C26 O9 K2 115.6(3) . . ?
C26 O9 C27 113.1(4) . . ?
C27 O9 K2 112.9(3) . . ?
C3 O1 K1 114.1(3) . . ?
C2 O1 K1 113.0(3) . . ?
C2 O1 C3 110.4(4) . . ?
C30 N3 K2 110.2(3) . . ?
C30 N3 C19 108.6(4) . . ?
C30 N3 C31 111.1(4) . . ?
C19 N3 K2 106.4(3) . . ?
C19 N3 C31 110.9(4) . . ?
C31 N3 K2 109.5(3) . . ?
O21 C57 Mo04 174.4(4) . . ?
N3 C30 H30A 109.1 . . ?
N3 C30 H30B 109.1 . . ?
N3 C30 C29 112.5(4) . . ?
H30A C30 H30B 107.8 . . ?
C29 C30 H30A 109.1 . . ?
C29 C30 H30B 109.1 . . ?
C49 N5 K3 108.0(3) . . ?
C48 N5 K3 110.6(3) . . ?
C48 N5 C49 109.6(4) . . ?
C48 N5 C37 111.2(4) . . ?
C37 N5 K3 106.8(3) . . ?
C37 N5 C49 110.4(4) . . ?
C36 N4 K2 109.7(3) . . ?
C36 N4 C25 109.5(4) . . ?
C36 N4 C24 109.5(4) . . ?
C25 N4 K2 107.2(3) . . ?
C24 N4 K2 110.2(3) . . ?
C24 N4 C25 110.7(5) . . ?
O22 C58 Mo05 176.1(4) . . ?
O24 C60 Mo05 179.6(5) . . ?
O11 C32 H32A 109.9 . . ?
O11 C32 H32B 109.9 . . ?
O11 C32 C31 109.0(4) . . ?
H32A C32 H32B 108.3 . . ?
C31 C32 H32A 109.9 . . ?
C31 C32 H32B 109.9 . . ?
C13 N1 K1 110.2(3) . . ?
C13 N1 C12 111.1(4) . . ?
C13 N1 C1 110.1(4) . . ?
C12 N1 K1 107.6(3) . . ?
C1 N1 K1 107.4(3) . . ?
C1 N1 C12 110.4(4) . . ?
O16 C47 H47A 109.8 . . ?
O16 C47 H47B 109.8 . . ?
O16 C47 C48 109.3(4) . . ?
H47A C47 H47B 108.3 . . ?
C48 C47 H47A 109.8 . . ?
C48 C47 H47B 109.8 . . ?
C40 O14 K3 100.0(3) . . ?
C41 O14 K3 115.3(3) . . ?
C41 O14 C40 115.6(5) . . ?
C6 N2 K1 109.7(3) . . ?
C6 N2 C18 109.5(4) . . ?
C6 N2 C7 110.0(4) . . ?
C18 N2 K1 108.4(3) . . ?
C7 N2 K1 109.9(3) . . ?
C7 N2 C18 109.3(4) . . ?
O10 C29 C30 107.6(4) . . ?
O10 C29 H29A 110.2 . . ?
O10 C29 H29B 110.2 . . ?
C30 C29 H29A 110.2 . . ?
C30 C29 H29B 110.2 . . ?
H29A C29 H29B 108.5 . . ?
C54 N6 K3 109.1(3) . . ?
C54 N6 C42 109.5(4) . . ?
C54 N6 C43 110.6(5) . . ?
C42 N6 K3 111.8(3) . . ?
C42 N6 C43 110.1(5) . . ?
C43 N6 K3 105.8(3) . . ?
O16 C46 H46A 109.8 . . ?
O16 C46 H46B 109.8 . . ?
O16 C46 C45 109.3(4) . . ?
H46A C46 H46B 108.3 . . ?
C45 C46 H46A 109.8 . . ?
C45 C46 H46B 109.8 . . ?
N3 C19 H19A 108.6 . . ?
N3 C19 H19B 108.6 . . ?
N3 C19 C20 114.9(4) . . ?
H19A C19 H19B 107.5 . . ?
C20 C19 H19A 108.6 . . ?
C20 C19 H19B 108.6 . . ?
O19 C55 Mo04 177.3(5) . . ?
O23 C59 Mo05 175.6(5) . . ?
O18 C53 H53A 108.7 . . ?
O18 C53 H53B 108.7 . . ?
O18 C53 C54 114.1(4) . . ?
H53A C53 H53B 107.6 . . ?
C54 C53 H53A 108.7 . . ?
C54 C53 H53B 108.7 . . ?
O20 C56 Mo04 174.4(4) . . ?
O7 C20 C19 109.7(4) . . ?
O7 C20 H20A 109.7 . . ?
O7 C20 H20B 109.7 . . ?
C19 C20 H20A 109.7 . . ?
C19 C20 H20B 109.7 . . ?
H20A C20 H20B 108.2 . . ?
O6 C16 H16A 109.8 . . ?
O6 C16 H16B 109.8 . . ?
O6 C16 C15 109.2(4) . . ?
H16A C16 H16B 108.3 . . ?
C15 C16 H16A 109.8 . . ?
C15 C16 H16B 109.8 . . ?
N4 C36 H36A 109.0 . . ?
N4 C36 H36B 109.0 . . ?
N4 C36 C35 113.1(4) . . ?
H36A C36 H36B 107.8 . . ?
C35 C36 H36A 109.0 . . ?
C35 C36 H36B 109.0 . . ?
O15 C45 C46 108.5(4) . . ?
O15 C45 H45A 110.0 . . ?
O15 C45 H45B 110.0 . . ?
C46 C45 H45A 110.0 . . ?
C46 C45 H45B 110.0 . . ?
H45A C45 H45B 108.4 . . ?
O4 C11 H11A 110.1 . . ?
O4 C11 H11B 110.1 . . ?
O4 C11 C12 107.9(4) . . ?
H11A C11 H11B 108.4 . . ?
C12 C11 H11A 110.1 . . ?
C12 C11 H11B 110.1 . . ?
O18 C52 H52A 110.1 . . ?
O18 C52 H52B 110.1 . . ?
O18 C52 C51 107.8(4) . . ?
H52A C52 H52B 108.5 . . ?
C51 C52 H52A 110.1 . . ?
C51 C52 H52B 110.1 . . ?
O7 C21 H21A 109.7 . . ?
O7 C21 H21B 109.7 . . ?
O7 C21 C22 109.9(4) . . ?
H21A C21 H21B 108.2 . . ?
C22 C21 H21A 109.7 . . ?
C22 C21 H21B 109.7 . . ?
N1 C13 H13A 108.8 . . ?
N1 C13 H13B 108.8 . . ?
N1 C13 C14 113.7(4) . . ?
H13A C13 H13B 107.7 . . ?
C14 C13 H13A 108.8 . . ?
C14 C13 H13B 108.8 . . ?
O17 C50 H50A 109.9 . . ?
O17 C50 H50B 109.9 . . ?
O17 C50 C49 109.0(4) . . ?
H50A C50 H50B 108.3 . . ?
C49 C50 H50A 109.9 . . ?
C49 C50 H50B 109.9 . . ?
O13 C39 H39A 110.0 . . ?
O13 C39 H39B 110.0 . . ?
O13 C39 C40 108.7(4) . . ?
H39A C39 H39B 108.3 . . ?
C40 C39 H39A 110.0 . . ?
C40 C39 H39B 110.0 . . ?
O12 C35 C36 109.7(4) . . ?
O12 C35 H35A 109.7 . . ?
O12 C35 H35B 109.7 . . ?
C36 C35 H35A 109.7 . . ?
C36 C35 H35B 109.7 . . ?
H35A C35 H35B 108.2 . . ?
O3 C8 H8A 108.7 . . ?
O3 C8 H8B 108.7 . . ?
O3 C8 C7 114.3(4) . . ?
H8A C8 H8B 107.6 . . ?
C7 C8 H8A 108.7 . . ?
C7 C8 H8B 108.7 . . ?
N5 C49 C50 114.8(4) . . ?
N5 C49 H49A 108.6 . . ?
N5 C49 H49B 108.6 . . ?
C50 C49 H49A 108.6 . . ?
C50 C49 H49B 108.6 . . ?
H49A C49 H49B 107.5 . . ?
N3 C31 C32 112.5(4) . . ?
N3 C31 H31A 109.1 . . ?
N3 C31 H31B 109.1 . . ?
C32 C31 H31A 109.1 . . ?
C32 C31 H31B 109.1 . . ?
H31A C31 H31B 107.8 . . ?
O5 C15 C16 109.7(4) . . ?
O5 C15 H15A 109.7 . . ?
O5 C15 H15B 109.7 . . ?
C16 C15 H15A 109.7 . . ?
C16 C15 H15B 109.7 . . ?
H15A C15 H15B 108.2 . . ?
O11 C33 H33A 109.8 . . ?
O11 C33 H33B 109.8 . . ?
O11 C33 C34 109.4(4) . . ?
H33A C33 H33B 108.2 . . ?
C34 C33 H33A 109.8 . . ?
C34 C33 H33B 109.8 . . ?
O2 C5 H5A 110.1 . . ?
O2 C5 H5B 110.1 . . ?
O2 C5 C6 108.2(4) . . ?
H5A C5 H5B 108.4 . . ?
C6 C5 H5A 110.1 . . ?
C6 C5 H5B 110.1 . . ?
O6 C17 H17A 109.6 . . ?
O6 C17 H17B 109.6 . . ?
O6 C17 C18 110.1(4) . . ?
H17A C17 H17B 108.2 . . ?
C18 C17 H17A 109.6 . . ?
C18 C17 H17B 109.6 . . ?
O17 C51 C52 109.6(4) . . ?
O17 C51 H51A 109.8 . . ?
O17 C51 H51B 109.8 . . ?
C52 C51 H51A 109.8 . . ?
C52 C51 H51B 109.8 . . ?
H51A C51 H51B 108.2 . . ?
N6 C54 C53 114.2(5) . . ?
N6 C54 H54A 108.7 . . ?
N6 C54 H54B 108.7 . . ?
C53 C54 H54A 108.7 . . ?
C53 C54 H54B 108.7 . . ?
H54A C54 H54B 107.6 . . ?
O13 C38 H38A 109.8 . . ?
O13 C38 H38B 109.8 . . ?
O13 C38 C37 109.6(4) . . ?
H38A C38 H38B 108.2 . . ?
C37 C38 H38A 109.8 . . ?
C37 C38 H38B 109.8 . . ?
O12 C34 C33 110.2(4) . . ?
O12 C34 H34A 109.6 . . ?
O12 C34 H34B 109.6 . . ?
C33 C34 H34A 109.6 . . ?
C33 C34 H34B 109.6 . . ?
H34A C34 H34B 108.1 . . ?
N5 C48 C47 114.5(5) . . ?
N5 C48 H48A 108.6 . . ?
N5 C48 H48B 108.6 . . ?
C47 C48 H48A 108.6 . . ?
C47 C48 H48B 108.6 . . ?
H48A C48 H48B 107.6 . . ?
N2 C6 C5 114.8(4) . . ?
N2 C6 H6A 108.6 . . ?
N2 C6 H6B 108.6 . . ?
C5 C6 H6A 108.6 . . ?
C5 C6 H6B 108.6 . . ?
H6A C6 H6B 107.5 . . ?
O4 C10 H10A 110.0 . . ?
O4 C10 H10B 110.0 . . ?
O4 C10 C9 108.6(4) . . ?
H10A C10 H10B 108.4 . . ?
C9 C10 H10A 110.0 . . ?
C9 C10 H10B 110.0 . . ?
N2 C18 C17 114.0(4) . . ?
N2 C18 H18A 108.8 . . ?
N2 C18 H18B 108.8 . . ?
C17 C18 H18A 108.8 . . ?
C17 C18 H18B 108.8 . . ?
H18A C18 H18B 107.6 . . ?
O8 C22 C21 109.4(4) . . ?
O8 C22 H22A 109.8 . . ?
O8 C22 H22B 109.8 . . ?
C21 C22 H22A 109.8 . . ?
C21 C22 H22B 109.8 . . ?
H22A C22 H22B 108.2 . . ?
O9 C26 H26A 109.8 . . ?
O9 C26 H26B 109.8 . . ?
O9 C26 C25 109.5(4) . . ?
H26A C26 H26B 108.2 . . ?
C25 C26 H26A 109.8 . . ?
C25 C26 H26B 109.8 . . ?
N4 C25 C26 113.7(5) . . ?
N4 C25 H25A 108.8 . . ?
N4 C25 H25B 108.8 . . ?
C26 C25 H25A 108.8 . . ?
C26 C25 H25B 108.8 . . ?
H25A C25 H25B 107.7 . . ?
N1 C12 C11 113.9(4) . . ?
N1 C12 H12A 108.8 . . ?
N1 C12 H12B 108.8 . . ?
C11 C12 H12A 108.8 . . ?
C11 C12 H12B 108.8 . . ?
H12A C12 H12B 107.7 . . ?
O2 C4 H4A 109.9 . . ?
O2 C4 H4B 109.9 . . ?
O2 C4 C3 108.8(4) . . ?
H4A C4 H4B 108.3 . . ?
C3 C4 H4A 109.9 . . ?
C3 C4 H4B 109.9 . . ?
O3 C9 C10 108.0(4) . . ?
O3 C9 H9A 110.1 . . ?
O3 C9 H9B 110.1 . . ?
C10 C9 H9A 110.1 . . ?
C10 C9 H9B 110.1 . . ?
H9A C9 H9B 108.4 . . ?
N5 C37 C38 114.8(4) . . ?
N5 C37 H37A 108.6 . . ?
N5 C37 H37B 108.6 . . ?
C38 C37 H37A 108.6 . . ?
C38 C37 H37B 108.6 . . ?
H37A C37 H37B 107.6 . . ?
N2 C7 C8 114.5(4) . . ?
N2 C7 H7A 108.6 . . ?
N2 C7 H7B 108.6 . . ?
C8 C7 H7A 108.6 . . ?
C8 C7 H7B 108.6 . . ?
H7A C7 H7B 107.6 . . ?
O10 C28 H28A 108.8 . . ?
O10 C28 H28B 108.8 . . ?
O10 C28 C27 113.6(4) . . ?
H28A C28 H28B 107.7 . . ?
C27 C28 H28A 108.8 . . ?
C27 C28 H28B 108.8 . . ?
O1 C3 C4 110.1(4) . . ?
O1 C3 H3A 109.6 . . ?
O1 C3 H3B 109.6 . . ?
C4 C3 H3A 109.6 . . ?
C4 C3 H3B 109.6 . . ?
H3A C3 H3B 108.1 . . ?
O5 C14 C13 107.6(4) . . ?
O5 C14 H14A 110.2 . . ?
O5 C14 H14B 110.2 . . ?
C13 C14 H14A 110.2 . . ?
C13 C14 H14B 110.2 . . ?
H14A C14 H14B 108.5 . . ?
O14 C40 C39 108.7(4) . . ?
O14 C40 H40A 110.0 . . ?
O14 C40 H40B 110.0 . . ?
C39 C40 H40A 110.0 . . ?
C39 C40 H40B 110.0 . . ?
H40A C40 H40B 108.3 . . ?
N4 C24 H24A 108.7 . . ?
N4 C24 H24B 108.7 . . ?
N4 C24 C23 114.1(5) . . ?
H24A C24 H24B 107.6 . . ?
C23 C24 H24A 108.7 . . ?
C23 C24 H24B 108.7 . . ?
O15 C44 H44A 108.5 . . ?
O15 C44 H44B 108.5 . . ?
O15 C44 C43 115.0(5) . . ?
H44A C44 H44B 107.5 . . ?
C43 C44 H44A 108.5 . . ?
C43 C44 H44B 108.5 . . ?
O9 C27 C28 112.5(5) . . ?
O9 C27 H27A 109.1 . . ?
O9 C27 H27B 109.1 . . ?
C28 C27 H27A 109.1 . . ?
C28 C27 H27B 109.1 . . ?
H27A C27 H27B 107.8 . . ?
O8 C23 C24 109.8(5) . . ?
O8 C23 H23A 109.7 . . ?
O8 C23 H23B 109.7 . . ?
C24 C23 H23A 109.7 . . ?
C24 C23 H23B 109.7 . . ?
H23A C23 H23B 108.2 . . ?
O1 C2 H2A 109.7 . . ?
O1 C2 H2B 109.7 . . ?
O1 C2 C1 109.9(4) . . ?
H2A C2 H2B 108.2 . . ?
C1 C2 H2A 109.7 . . ?
C1 C2 H2B 109.7 . . ?
N1 C1 C2 115.0(4) . . ?
N1 C1 H1A 108.5 . . ?
N1 C1 H1B 108.5 . . ?
C2 C1 H1A 108.5 . . ?
C2 C1 H1B 108.5 . . ?
H1A C1 H1B 107.5 . . ?
N6 C42 H42A 108.3 . . ?
N6 C42 H42B 108.3 . . ?
N6 C42 C41 115.9(5) . . ?
H42A C42 H42B 107.4 . . ?
C41 C42 H42A 108.3 . . ?
C41 C42 H42B 108.3 . . ?
N6 C43 C44 115.1(5) . . ?
N6 C43 H43A 108.5 . . ?
N6 C43 H43B 108.5 . . ?
C44 C43 H43A 108.5 . . ?
C44 C43 H43B 108.5 . . ?
H43A C43 H43B 107.5 . . ?
O14 C41 C42 114.5(5) . . ?
O14 C41 H41A 108.6 . . ?
O14 C41 H41B 108.6 . . ?
C42 C41 H41A 108.6 . . ?
C42 C41 H41B 108.6 . . ?
H41A C41 H41B 107.6 . . ?

loop_
_geom_bond_atom_site_label_1
_geom_bond_atom_site_label_2
_geom_bond_distance
_geom_bond_site_symmetry_2
_geom_bond_publ_flag
Bi3 Bi2 2.9964(2) . ?
Bi3 Mo04 2.8201(4) . ?
Bi3 Mo05 2.8447(4) . ?
Bi1 Bi2 2.9646(3) . ?
Bi1 Mo04 2.8777(4) . ?
Bi1 Mo05 2.8689(4) . ?
Bi2 Mo04 3.1031(4) . ?
Bi2 Mo05 3.1278(4) . ?
Mo04 C57 1.939(5) . ?
Mo04 C55 1.933(5) . ?
Mo04 C56 1.936(5) . ?
Mo05 C58 1.936(5) . ?
Mo05 C60 1.915(5) . ?
Mo05 C59 1.966(5) . ?
K3 O16 2.765(3) . ?
K3 O18 2.790(4) . ?
K3 O13 2.677(4) . ?
K3 O17 2.676(3) . ?
K3 O15 2.732(4) . ?
K3 N5 2.865(4) . ?
K3 O14 2.901(4) . ?
K3 N6 2.933(4) . ?
K1 O6 2.791(3) . ?
K1 O3 2.916(3) . ?
K1 O4 2.710(3) . ?
K1 O2 2.798(4) . ?
K1 O5 2.820(3) . ?
K1 O1 2.848(4) . ?
K1 N1 2.979(4) . ?
K1 N2 2.958(4) . ?
K2 O11 2.824(4) . ?
K2 O12 2.766(3) . ?
K2 O7 2.772(3) . ?
K2 O8 2.865(3) . ?
K2 O10 2.776(4) . ?
K2 O9 2.781(4) . ?
K2 N3 2.966(4) . ?
K2 N4 2.995(4) . ?
O16 C47 1.429(6) . ?
O16 C46 1.432(6) . ?
O18 C53 1.438(6) . ?
O18 C52 1.424(6) . ?
O13 C39 1.422(6) . ?
O13 C38 1.431(6) . ?
O11 C32 1.436(6) . ?
O11 C33 1.425(5) . ?
O21 C57 1.179(6) . ?
O6 C16 1.435(6) . ?
O6 C17 1.415(5) . ?
O12 C35 1.426(6) . ?
O12 C34 1.420(6) . ?
O3 C8 1.429(6) . ?
O3 C9 1.423(6) . ?
O7 C20 1.419(6) . ?
O7 C21 1.415(6) . ?
O17 C50 1.436(6) . ?
O17 C51 1.426(6) . ?
O4 C11 1.419(6) . ?
O4 C10 1.407(6) . ?
O24 C60 1.186(6) . ?
O8 C22 1.436(5) . ?
O8 C23 1.414(7) . ?
O22 C58 1.192(6) . ?
O15 C45 1.430(6) . ?
O15 C44 1.429(6) . ?
O10 C29 1.440(6) . ?
O10 C28 1.431(7) . ?
O2 C5 1.428(6) . ?
O2 C4 1.430(6) . ?
O5 C15 1.433(6) . ?
O5 C14 1.427(6) . ?
O9 C26 1.418(7) . ?
O9 C27 1.436(6) . ?
O1 C3 1.441(6) . ?
O1 C2 1.419(6) . ?
O20 C56 1.179(6) . ?
N3 C30 1.464(7) . ?
N3 C19 1.471(6) . ?
N3 C31 1.472(6) . ?
O19 C55 1.181(6) . ?
O23 C59 1.162(6) . ?
C30 H30A 0.9700 . ?
C30 H30B 0.9700 . ?
C30 C29 1.521(8) . ?
N5 C49 1.480(7) . ?
N5 C48 1.465(7) . ?
N5 C37 1.473(6) . ?
N4 C36 1.468(6) . ?
N4 C25 1.480(7) . ?
N4 C24 1.476(7) . ?
C32 H32A 0.9700 . ?
C32 H32B 0.9700 . ?
C32 C31 1.509(6) . ?
N1 C13 1.465(6) . ?
N1 C12 1.467(7) . ?
N1 C1 1.466(7) . ?
C47 H47A 0.9700 . ?
C47 H47B 0.9700 . ?
C47 C48 1.501(7) . ?
O14 C40 1.432(8) . ?
O14 C41 1.429(7) . ?
N2 C6 1.460(6) . ?
N2 C18 1.474(6) . ?
N2 C7 1.471(6) . ?
C29 H29A 0.9700 . ?
C29 H29B 0.9700 . ?
N6 C54 1.472(7) . ?
N6 C42 1.473(7) . ?
N6 C43 1.477(7) . ?
C46 H46A 0.9700 . ?
C46 H46B 0.9700 . ?
C46 C45 1.495(7) . ?
C19 H19A 0.9700 . ?
C19 H19B 0.9700 . ?
C19 C20 1.505(8) . ?
C53 H53A 0.9700 . ?
C53 H53B 0.9700 . ?
C53 C54 1.488(8) . ?
C20 H20A 0.9700 . ?
C20 H20B 0.9700 . ?
C16 H16A 0.9700 . ?
C16 H16B 0.9700 . ?
C16 C15 1.488(7) . ?
C36 H36A 0.9700 . ?
C36 H36B 0.9700 . ?
C36 C35 1.505(8) . ?
C45 H45A 0.9700 . ?
C45 H45B 0.9700 . ?
C11 H11A 0.9700 . ?
C11 H11B 0.9700 . ?
C11 C12 1.516(8) . ?
C52 H52A 0.9700 . ?
C52 H52B 0.9700 . ?
C52 C51 1.502(8) . ?
C21 H21A 0.9700 . ?
C21 H21B 0.9700 . ?
C21 C22 1.497(7) . ?
C13 H13A 0.9700 . ?
C13 H13B 0.9700 . ?
C13 C14 1.515(7) . ?
C50 H50A 0.9700 . ?
C50 H50B 0.9700 . ?
C50 C49 1.509(8) . ?
C39 H39A 0.9700 . ?
C39 H39B 0.9700 . ?
C39 C40 1.490(8) . ?
C35 H35A 0.9700 . ?
C35 H35B 0.9700 . ?
C8 H8A 0.9700 . ?
C8 H8B 0.9700 . ?
C8 C7 1.510(7) . ?
C49 H49A 0.9700 . ?
C49 H49B 0.9700 . ?
C31 H31A 0.9700 . ?
C31 H31B 0.9700 . ?
C15 H15A 0.9700 . ?
C15 H15B 0.9700 . ?
C33 H33A 0.9700 . ?
C33 H33B 0.9700 . ?
C33 C34 1.504(7) . ?
C5 H5A 0.9700 . ?
C5 H5B 0.9700 . ?
C5 C6 1.520(8) . ?
C17 H17A 0.9700 . ?
C17 H17B 0.9700 . ?
C17 C18 1.522(7) . ?
C51 H51A 0.9700 . ?
C51 H51B 0.9700 . ?
C54 H54A 0.9700 . ?
C54 H54B 0.9700 . ?
C38 H38A 0.9700 . ?
C38 H38B 0.9700 . ?
C38 C37 1.508(7) . ?
C34 H34A 0.9700 . ?
C34 H34B 0.9700 . ?
C48 H48A 0.9700 . ?
C48 H48B 0.9700 . ?
C6 H6A 0.9700 . ?
C6 H6B 0.9700 . ?
C10 H10A 0.9700 . ?
C10 H10B 0.9700 . ?
C10 C9 1.502(7) . ?
C18 H18A 0.9700 . ?
C18 H18B 0.9700 . ?
C22 H22A 0.9700 . ?
C22 H22B 0.9700 . ?
C26 H26A 0.9700 . ?
C26 H26B 0.9700 . ?
C26 C25 1.501(9) . ?
C25 H25A 0.9700 . ?
C25 H25B 0.9700 . ?
C12 H12A 0.9700 . ?
C12 H12B 0.9700 . ?
C4 H4A 0.9700 . ?
C4 H4B 0.9700 . ?
C4 C3 1.483(8) . ?
C9 H9A 0.9700 . ?
C9 H9B 0.9700 . ?
C37 H37A 0.9700 . ?
C37 H37B 0.9700 . ?
C7 H7A 0.9700 . ?
C7 H7B 0.9700 . ?
C28 H28A 0.9700 . ?
C28 H28B 0.9700 . ?
C28 C27 1.512(8) . ?
C3 H3A 0.9700 . ?
C3 H3B 0.9700 . ?
C14 H14A 0.9700 . ?
C14 H14B 0.9700 . ?
C40 H40A 0.9700 . ?
C40 H40B 0.9700 . ?
C24 H24A 0.9700 . ?
C24 H24B 0.9700 . ?
C24 C23 1.506(7) . ?
C44 H44A 0.9700 . ?
C44 H44B 0.9700 . ?
C44 C43 1.488(9) . ?
C27 H27A 0.9700 . ?
C27 H27B 0.9700 . ?
C23 H23A 0.9700 . ?
C23 H23B 0.9700 . ?
C2 H2A 0.9700 . ?
C2 H2B 0.9700 . ?
C2 C1 1.512(8) . ?
C1 H1A 0.9700 . ?
C1 H1B 0.9700 . ?
C42 H42A 0.9700 . ?
C42 H42B 0.9700 . ?
C42 C41 1.492(9) . ?
C43 H43A 0.9700 . ?
C43 H43B 0.9700 . ?
C41 H41A 0.9700 . ?
C41 H41B 0.9700 . ?

loop_
_geom_torsion_atom_site_label_1
_geom_torsion_atom_site_label_2
_geom_torsion_atom_site_label_3
_geom_torsion_atom_site_label_4
_geom_torsion
_geom_torsion_site_symmetry_1
_geom_torsion_site_symmetry_2
_geom_torsion_site_symmetry_3
_geom_torsion_site_symmetry_4
_geom_torsion_publ_flag
K3 O16 C47 C48 -42.2(6) . . . . ?
K3 O16 C46 C45 27.7(5) . . . . ?
K3 O18 C53 C54 42.1(6) . . . . ?
K3 O18 C52 C51 66.8(4) . . . . ?
K3 O13 C39 C40 25.9(6) . . . . ?
K3 O13 C38 C37 -38.5(5) . . . . ?
K3 O17 C50 C49 -40.1(5) . . . . ?
K3 O17 C51 C52 24.2(5) . . . . ?
K3 O15 C45 C46 66.2(4) . . . . ?
K3 O15 C44 C43 45.0(6) . . . . ?
K3 N5 C49 C50 -45.6(5) . . . . ?
K3 N5 C48 C47 -44.8(6) . . . . ?
K3 N5 C37 C38 -47.9(5) . . . . ?
K3 O14 C40 C39 68.1(4) . . . . ?
K3 O14 C41 C42 38.8(7) . . . . ?
K3 N6 C54 C53 43.0(5) . . . . ?
K3 N6 C42 C41 40.7(6) . . . . ?
K3 N6 C43 C44 42.0(6) . . . . ?
K1 O6 C16 C15 48.3(5) . . . . ?
K1 O6 C17 C18 -46.6(5) . . . . ?
K1 O3 C8 C7 -31.1(5) . . . . ?
K1 O3 C9 C10 -78.8(4) . . . . ?
K1 O4 C11 C12 -20.1(6) . . . . ?
K1 O4 C10 C9 3.7(5) . . . . ?
K1 O2 C5 C6 -45.4(5) . . . . ?
K1 O2 C4 C3 43.6(5) . . . . ?
K1 O5 C15 C16 48.5(5) . . . . ?
K1 O5 C14 C13 -53.2(5) . . . . ?
K1 O1 C3 C4 49.5(5) . . . . ?
K1 O1 C2 C1 -52.5(5) . . . . ?
K1 N1 C13 C14 -42.1(5) . . . . ?
K1 N1 C12 C11 -53.5(5) . . . . ?
K1 N1 C1 C2 -43.4(5) . . . . ?
K1 N2 C6 C5 -44.7(5) . . . . ?
K1 N2 C18 C17 -44.7(5) . . . . ?
K1 N2 C7 C8 -49.8(5) . . . . ?
K2 O11 C32 C31 43.3(5) . . . . ?
K2 O11 C33 C34 -54.4(5) . . . . ?
K2 O12 C35 C36 53.1(5) . . . . ?
K2 O12 C34 C33 -45.1(5) . . . . ?
K2 O7 C20 C19 39.8(5) . . . . ?
K2 O7 C21 C22 -51.2(4) . . . . ?
K2 O8 C22 C21 -44.7(4) . . . . ?
K2 O8 C23 C24 50.7(6) . . . . ?
K2 O10 C29 C30 71.6(4) . . . . ?
K2 O10 C28 C27 49.1(5) . . . . ?
K2 O9 C26 C25 53.4(5) . . . . ?
K2 O9 C27 C28 37.9(5) . . . . ?
K2 N3 C30 C29 24.5(5) . . . . ?
K2 N3 C19 C20 49.6(5) . . . . ?
K2 N3 C31 C32 49.8(5) . . . . ?
K2 N4 C36 C35 39.9(5) . . . . ?
K2 N4 C25 C26 43.0(5) . . . . ?
K2 N4 C24 C23 41.8(6) . . . . ?
O16 C47 C48 N5 59.0(7) . . . . ?
O16 C46 C45 O15 -64.0(5) . . . . ?
O18 C53 C54 N6 -60.0(6) . . . . ?
O18 C52 C51 O17 -63.7(6) . . . . ?
O13 C39 C40 O14 -67.9(6) . . . . ?
O13 C38 C37 N5 59.9(6) . . . . ?
O11 C32 C31 N3 -63.4(5) . . . . ?
O11 C33 C34 O12 69.7(5) . . . . ?
O6 C16 C15 O5 -65.1(5) . . . . ?
O6 C17 C18 N2 63.3(5) . . . . ?
O3 C8 C7 N2 56.8(6) . . . . ?
O7 C21 C22 O8 64.4(5) . . . . ?
O17 C50 C49 N5 58.4(6) . . . . ?
O4 C11 C12 N1 50.2(6) . . . . ?
O4 C10 C9 O3 57.9(5) . . . . ?
O15 C44 C43 N6 -63.1(7) . . . . ?
O10 C28 C27 O9 -61.5(7) . . . . ?
O2 C5 C6 N2 61.2(6) . . . . ?
O2 C4 C3 O1 -61.2(5) . . . . ?
O9 C26 C25 N4 -67.1(6) . . . . ?
O1 C2 C1 N1 68.4(6) . . . . ?
N3 C30 C29 O10 -66.3(5) . . . . ?
N3 C19 C20 O7 -62.5(6) . . . . ?
C30 N3 C19 C20 168.2(4) . . . . ?
C30 N3 C31 C32 -72.1(5) . . . . ?
N4 C36 C35 O12 -63.1(6) . . . . ?
N4 C24 C23 O8 -63.6(7) . . . . ?
C32 O11 C33 C34 173.4(4) . . . . ?
N1 C13 C14 O5 64.6(6) . . . . ?
C47 O16 C46 C45 167.1(4) . . . . ?
C29 O10 C28 C27 -70.0(6) . . . . ?
N6 C42 C41 O14 -55.7(8) . . . . ?
C46 O16 C47 C48 179.6(5) . . . . ?
C19 N3 C30 C29 -91.7(5) . . . . ?
C19 N3 C31 C32 167.0(4) . . . . ?
C53 O18 C52 C51 -167.2(4) . . . . ?
C20 O7 C21 C22 167.7(4) . . . . ?
C16 O6 C17 C18 178.7(4) . . . . ?
C36 N4 C25 C26 -75.9(6) . . . . ?
C36 N4 C24 C23 162.6(5) . . . . ?
C45 O15 C44 C43 -78.7(6) . . . . ?
C11 O4 C10 C9 173.0(4) . . . . ?
C52 O18 C53 C54 -77.6(6) . . . . ?
C21 O7 C20 C19 179.1(4) . . . . ?
C13 N1 C12 C11 67.3(5) . . . . ?
C13 N1 C1 C2 -163.5(4) . . . . ?
C50 O17 C51 C52 169.2(4) . . . . ?
C39 O13 C38 C37 174.5(4) . . . . ?
C35 O12 C34 C33 -179.2(4) . . . . ?
C8 O3 C9 C10 160.5(4) . . . . ?
C49 N5 C48 C47 74.2(6) . . . . ?
C49 N5 C37 C38 -165.1(4) . . . . ?
C31 N3 C30 C29 146.1(4) . . . . ?
C31 N3 C19 C20 -69.4(6) . . . . ?
C15 O5 C14 C13 174.7(4) . . . . ?
C33 O11 C32 C31 170.0(4) . . . . ?
C5 O2 C4 C3 -172.5(4) . . . . ?
C17 O6 C16 C15 -175.7(4) . . . . ?
C51 O17 C50 C49 175.6(4) . . . . ?
C54 N6 C42 C41 161.6(5) . . . . ?
C54 N6 C43 C44 -76.0(6) . . . . ?
C38 O13 C39 C40 172.8(4) . . . . ?
C34 O12 C35 C36 -174.7(4) . . . . ?
C48 N5 C49 C50 -166.2(4) . . . . ?
C48 N5 C37 C38 72.9(5) . . . . ?
C6 N2 C18 C17 -164.3(4) . . . . ?
C6 N2 C7 C8 71.2(5) . . . . ?
C10 O4 C11 C12 172.2(4) . . . . ?
C18 N2 C6 C5 74.1(5) . . . . ?
C18 N2 C7 C8 -168.6(4) . . . . ?
C22 O8 C23 C24 -178.3(5) . . . . ?
C26 O9 C27 C28 -95.7(6) . . . . ?
C25 N4 C36 C35 157.3(5) . . . . ?
C25 N4 C24 C23 -76.6(6) . . . . ?
C12 N1 C13 C14 -161.2(4) . . . . ?
C12 N1 C1 C2 73.5(6) . . . . ?
C4 O2 C5 C6 171.1(4) . . . . ?
C9 O3 C8 C7 74.4(5) . . . . ?
C37 N5 C49 C50 70.9(5) . . . . ?
C37 N5 C48 C47 -163.3(5) . . . . ?
C7 N2 C6 C5 -165.7(4) . . . . ?
C7 N2 C18 C17 75.0(5) . . . . ?
C28 O10 C29 C30 -167.2(4) . . . . ?
C3 O1 C2 C1 178.5(4) . . . . ?
C14 O5 C15 C16 -177.8(4) . . . . ?
C40 O14 C41 C42 -77.3(7) . . . . ?
C24 N4 C36 C35 -81.2(6) . . . . ?
C24 N4 C25 C26 163.3(4) . . . . ?
C44 O15 C45 C46 -166.9(4) . . . . ?
C27 O9 C26 C25 -174.3(4) . . . . ?
C23 O8 C22 C21 -177.4(4) . . . . ?
C2 O1 C3 C4 178.0(4) . . . . ?
C1 N1 C13 C14 76.2(5) . . . . ?
C1 N1 C12 C11 -170.3(4) . . . . ?
C42 N6 C54 C53 -79.5(6) . . . . ?
C42 N6 C43 C44 162.9(5) . . . . ?
C43 N6 C54 C53 158.9(4) . . . . ?
C43 N6 C42 C41 -76.5(6) . . . . ?
C41 O14 C40 C39 -167.5(5) . . . . ?
